data_4064148
loop_
_publ_author_name
'Dzik, Wojciech I.'
'Fuente Arruga, Luis'
'Siegler, Maxime A.'
'Spek, Anthony L.'
'Reek, Joost N. H.'
'de Bruin, Bas'

_publ_section_title
;
 Open-Shell Organometallic [MII(dbcot(bislutidylamine)]2+Complexes (M =
 Rh, Ir): Unexpected Base-Assisted Reduction of the Metal Instead of Amine
 Ligand Deprotonation
;
_journal_issue 7
_journal_name_full Organometallics
_journal_page_first 1902
_journal_paper_doi 10.1021/om101157r
_journal_volume 30
_journal_year 2011
_chemical_formula_moiety 'C30 H29 Ir N3, C4 H10 O, F6 P'
_chemical_formula_sum 'C34 H39 F6 Ir N3 O P'
_chemical_formula_weight 842.85
_chemical_name_systematic
; 
 ? 
;
_space_group_IT_number 14
_symmetry_cell_setting monoclinic
_symmetry_space_group_name_Hall '-P 2ybc'
_symmetry_space_group_name_H-M 'P 1 21/c 1'
_atom_sites_solution_hydrogens difmap
_atom_sites_solution_primary heavy
_atom_sites_solution_secondary difmap
_audit_creation_method SHELXL-97
_cell_angle_alpha 90.00
_cell_angle_beta 98.599(2)
_cell_angle_gamma 90.00
_cell_formula_units_Z 4
_cell_length_a 9.2911(4)
_cell_length_b 20.4418(9)
_cell_length_c 17.3595(7)
_cell_measurement_reflns_used 19156
_cell_measurement_temperature 110(2)
_cell_measurement_theta_max 27.50
_cell_measurement_theta_min 1.55
_cell_volume 3260.0(2)
_computing_cell_refinement 'PEAKREF (Schreurs, 2005)'
_computing_data_collection 'COLLECT (Nonius, 1999)'
_computing_data_reduction 'EVALCCD (Duisenberg et al., 2003)'
_computing_molecular_graphics 'PLATON (Spek, 2003)'
_computing_publication_material 'PLATON (Spek, 2003)'
_computing_structure_refinement 'SHELXL-97 (Sheldrick, 2008)'
_computing_structure_solution 'DIRDIF08 (Beurskens et al., 2008)'
_diffrn_ambient_temperature 110(2)
_diffrn_measured_fraction_theta_full 0.999
_diffrn_measured_fraction_theta_max 0.999
_diffrn_measurement_device_type 'Nonius KappaCCD diffractometer'
_diffrn_measurement_method '\f and \w scans'
_diffrn_radiation_monochromator graphite
_diffrn_radiation_source 'rotating anode'
_diffrn_radiation_type MoK\a
_diffrn_radiation_wavelength 0.71073
_diffrn_reflns_av_R_equivalents 0.0434
_diffrn_reflns_av_sigmaI/netI 0.0383
_diffrn_reflns_limit_h_max 12
_diffrn_reflns_limit_h_min -11
_diffrn_reflns_limit_k_max 26
_diffrn_reflns_limit_k_min -26
_diffrn_reflns_limit_l_max 22
_diffrn_reflns_limit_l_min -22
_diffrn_reflns_number 46039
_diffrn_reflns_theta_full 27.50
_diffrn_reflns_theta_max 27.50
_diffrn_reflns_theta_min 1.55
_exptl_absorpt_coefficient_mu 4.212
_exptl_absorpt_correction_T_max 0.784
_exptl_absorpt_correction_T_min 0.334
_exptl_absorpt_correction_type analytical
_exptl_absorpt_process_details '(SADABS; Sheldrick, 2006)'
_exptl_crystal_colour yellow
_exptl_crystal_density_diffrn 1.717
_exptl_crystal_density_method 'not measured'
_exptl_crystal_description needle
_exptl_crystal_F_000 1672
_exptl_crystal_size_max 0.46
_exptl_crystal_size_mid 0.08
_exptl_crystal_size_min 0.08
_refine_diff_density_max 0.825
_refine_diff_density_min -0.571
_refine_diff_density_rms 0.124
_refine_ls_extinction_method none
_refine_ls_goodness_of_fit_ref 1.093
_refine_ls_hydrogen_treatment mixed
_refine_ls_matrix_type full
_refine_ls_number_parameters 546
_refine_ls_number_reflns 7481
_refine_ls_number_restraints 467
_refine_ls_restrained_S_all 1.117
_refine_ls_R_factor_all 0.0549
_refine_ls_R_factor_gt 0.0333
_refine_ls_shift/su_max 0.002
_refine_ls_shift/su_mean 0.000
_refine_ls_structure_factor_coef Fsqd
_refine_ls_weighting_details 'calc w=1/[\s^2^(Fo^2^)+(0.0121P)^2^+10.3824P] where P=(Fo^2^+2Fc^2^)/3'
_refine_ls_weighting_scheme calc
_refine_ls_wR_factor_gt 0.0539
_refine_ls_wR_factor_ref 0.0584
_reflns_number_gt 5858
_reflns_number_total 7481
_reflns_threshold_expression I>2\s(I)
_cod_data_source_file om101157r_si_002.cif
_cod_data_source_block s4154a
_cod_original_sg_symbol_H-M 'P 21/c'
_cod_database_code 4064148

loop_
_symmetry_equiv_pos_as_xyz
'x, y, z'
'-x, y+1/2, -z+1/2'
'-x, -y, -z'
'x, -y-1/2, z-1/2'

loop_
_atom_site_label
_atom_site_type_symbol
_atom_site_fract_x
_atom_site_fract_y
_atom_site_fract_z
_atom_site_U_iso_or_equiv
_atom_site_adp_type
_atom_site_occupancy
_atom_site_symmetry_multiplicity
_atom_site_calc_flag
_atom_site_refinement_flags
_atom_site_disorder_assembly
_atom_site_disorder_group
Ir1 Ir 0.831165(16) 0.495202(7) 0.261375(8) 0.01264(5) Uani 1 1 d . . .
C1 C 0.9521(5) 0.4319(2) 0.2039(2) 0.0164(9) Uani 1 1 d D . .
H1 H 0.908(4) 0.3942(14) 0.179(2) 0.020 Uiso 1 1 d D . .
C2 C 0.9656(5) 0.5653(2) 0.2157(3) 0.0171(9) Uani 1 1 d D . .
H2 H 0.912(4) 0.6030(14) 0.197(2) 0.021 Uiso 1 1 d D . .
C3 C 1.1384(4) 0.4549(2) 0.3263(2) 0.0158(9) Uani 1 1 d . . .
C4 C 1.1433(4) 0.5226(2) 0.3319(2) 0.0162(9) Uani 1 1 d . . .
C5 C 1.0101(5) 0.55882(19) 0.2967(2) 0.0149(9) Uani 1 1 d D . .
H5 H 0.981(4) 0.5940(15) 0.327(2) 0.018 Uiso 1 1 d D . .
C6 C 0.9991(5) 0.42669(19) 0.2885(3) 0.0162(9) Uani 1 1 d D . .
H6 H 0.972(4) 0.3873(13) 0.311(2) 0.019 Uiso 1 1 d D . .
C7 C 1.2661(5) 0.5534(2) 0.3714(2) 0.0216(10) Uani 1 1 d . . .
H7 H 1.2700 0.5998 0.3749 0.026 Uiso 1 1 calc R . .
C8 C 1.3824(5) 0.5161(2) 0.4055(2) 0.0235(10) Uani 1 1 d . . .
H8 H 1.4660 0.5369 0.4332 0.028 Uiso 1 1 calc R . .
C9 C 1.3779(5) 0.4489(2) 0.3996(2) 0.0236(10) Uani 1 1 d . . .
H9 H 1.4587 0.4236 0.4227 0.028 Uiso 1 1 calc R . .
C10 C 1.1249(5) 0.5702(2) 0.1106(3) 0.0263(11) Uani 1 1 d . . .
H10 H 1.1275 0.6166 0.1144 0.032 Uiso 1 1 calc R . .
C11 C 1.0483(5) 0.5343(2) 0.1583(2) 0.0183(9) Uani 1 1 d . . .
C12 C 1.0423(5) 0.4666(2) 0.1523(2) 0.0193(10) Uani 1 1 d . . .
C13 C 1.2563(5) 0.4180(2) 0.3602(2) 0.0191(9) Uani 1 1 d . . .
H13 H 1.2536 0.3717 0.3563 0.023 Uiso 1 1 calc R . .
C14 C 1.1984(5) 0.5386(3) 0.0569(3) 0.0323(12) Uani 1 1 d . . .
H14 H 1.2529 0.5631 0.0248 0.039 Uiso 1 1 calc R . .
C15 C 1.1911(5) 0.4716(3) 0.0509(3) 0.0340(13) Uani 1 1 d . . .
H15 H 1.2386 0.4501 0.0132 0.041 Uiso 1 1 calc R . .
C16 C 1.1161(5) 0.4350(2) 0.0986(3) 0.0257(11) Uani 1 1 d . . .
H16 H 1.1147 0.3887 0.0949 0.031 Uiso 1 1 calc R . .
C17 C 0.5858(4) 0.4111(2) 0.1993(3) 0.0213(9) Uani 1 1 d . . .
C18 C 0.4871(5) 0.3595(2) 0.1899(3) 0.0338(12) Uani 1 1 d . . .
H18 H 0.4220 0.3543 0.1426 0.041 Uiso 1 1 calc R . .
C19 C 0.4853(5) 0.3163(2) 0.2501(3) 0.0369(13) Uani 1 1 d . . .
H19 H 0.4227 0.2793 0.2440 0.044 Uiso 1 1 calc R . .
C20 C 0.5749(5) 0.3269(2) 0.3193(3) 0.0307(11) Uani 1 1 d . . .
H20 H 0.5727 0.2976 0.3615 0.037 Uiso 1 1 calc R . .
C21 C 0.6684(5) 0.3799(2) 0.3279(3) 0.0238(10) Uani 1 1 d . . .
C22 C 0.7529(5) 0.3962(2) 0.4059(3) 0.0308(12) Uani 1 1 d . . .
H22A H 0.8567 0.3990 0.4017 0.046 Uiso 1 1 calc R . .
H22B H 0.7376 0.3620 0.4434 0.046 Uiso 1 1 calc R . .
H22C H 0.7196 0.4383 0.4237 0.046 Uiso 1 1 calc R . .
C23 C 0.5939(5) 0.4611(2) 0.1373(2) 0.0226(10) Uani 1 1 d . . .
H23A H 0.6644 0.4470 0.1031 0.027 Uiso 1 1 calc R . .
H23B H 0.4974 0.4661 0.1049 0.027 Uiso 1 1 calc R . .
C24 C 0.5241(4) 0.5541(2) 0.2126(2) 0.0166(9) Uani 1 1 d . . .
H24A H 0.4573 0.5198 0.2265 0.020 Uiso 1 1 calc R . .
H24B H 0.4671 0.5848 0.1758 0.020 Uiso 1 1 calc R . .
C25 C 0.5891(4) 0.59031(19) 0.2848(2) 0.0149(8) Uani 1 1 d . . .
C26 C 0.5222(4) 0.64575(19) 0.3074(2) 0.0178(9) Uani 1 1 d . . .
H26 H 0.4418 0.6644 0.2745 0.021 Uiso 1 1 calc R . .
C27 C 0.5735(5) 0.6738(2) 0.3788(3) 0.0233(10) Uani 1 1 d . . .
H27 H 0.5304 0.7125 0.3954 0.028 Uiso 1 1 calc R . .
C28 C 0.6886(5) 0.6443(2) 0.4252(3) 0.0242(10) Uani 1 1 d . . .
H28 H 0.7225 0.6615 0.4754 0.029 Uiso 1 1 calc R . .
C29 C 0.7554(4) 0.5896(2) 0.3990(2) 0.0168(9) Uani 1 1 d . . .
C30 C 0.8783(5) 0.5577(2) 0.4513(2) 0.0227(10) Uani 1 1 d . . .
H30A H 0.9140 0.5202 0.4244 0.034 Uiso 1 1 calc R . .
H30B H 0.8440 0.5426 0.4990 0.034 Uiso 1 1 calc R . .
H30C H 0.9574 0.5893 0.4647 0.034 Uiso 1 1 calc R . .
N1 N 0.6766(4) 0.42016(16) 0.2670(2) 0.0167(7) Uani 1 1 d . . .
N2 N 0.7083(3) 0.56338(16) 0.32777(19) 0.0145(7) Uani 1 1 d . . .
N3 N 0.6403(4) 0.52370(17) 0.1748(2) 0.0166(7) Uani 1 1 d D . .
H3 H 0.665(5) 0.5511(18) 0.140(2) 0.020 Uiso 1 1 d D . .
P1 P 0.3869(7) 0.1910(3) 0.4463(3) 0.0424(14) Uani 0.534(9) 1 d PDU A 1
F1 F 0.4586(13) 0.1875(3) 0.3675(4) 0.064(2) Uani 0.534(9) 1 d PDU A 1
F2 F 0.3020(12) 0.2550(3) 0.4146(4) 0.065(2) Uani 0.534(9) 1 d PDU A 1
F3 F 0.2571(9) 0.1463(3) 0.4062(5) 0.057(2) Uani 0.534(9) 1 d PDU A 1
F4 F 0.4732(12) 0.1265(4) 0.4772(6) 0.046(3) Uani 0.534(9) 1 d PDU A 1
F5 F 0.5202(9) 0.2353(4) 0.4854(5) 0.058(2) Uani 0.534(9) 1 d PDU A 1
F6 F 0.3151(10) 0.1953(5) 0.5237(5) 0.032(2) Uani 0.534(9) 1 d PDU A 1
P1' P 0.4289(7) 0.1830(3) 0.4522(3) 0.0300(13) Uani 0.466(9) 1 d PDU A 2
F1' F 0.5503(11) 0.1850(3) 0.3950(5) 0.043(2) Uani 0.466(9) 1 d PDU A 2
F2' F 0.3947(13) 0.2577(3) 0.4373(6) 0.054(2) Uani 0.466(9) 1 d PDU A 2
F3' F 0.3121(11) 0.1619(5) 0.3807(5) 0.059(3) Uani 0.466(9) 1 d PDU A 2
F4' F 0.4656(11) 0.1071(4) 0.4682(6) 0.028(2) Uani 0.466(9) 1 d PDU A 2
F5' F 0.5515(8) 0.2023(5) 0.5239(5) 0.059(3) Uani 0.466(9) 1 d PDU A 2
F6' F 0.3116(11) 0.1801(6) 0.5101(6) 0.032(3) Uani 0.466(9) 1 d PDU A 2
C31 C 1.0674(15) 0.2457(8) 0.2543(7) 0.079(3) Uani 0.752(12) 1 d PDU B 1
H31A H 1.1311 0.2090 0.2459 0.118 Uiso 0.752(12) 1 calc PR B 1
H31B H 1.0378 0.2419 0.3059 0.118 Uiso 0.752(12) 1 calc PR B 1
H31C H 1.1198 0.2869 0.2509 0.118 Uiso 0.752(12) 1 calc PR B 1
C32 C 0.9381(13) 0.2446(7) 0.1946(6) 0.084(3) Uani 0.752(12) 1 d PDU B 1
H32A H 0.8838 0.2032 0.1977 0.101 Uiso 0.752(12) 1 calc PR B 1
H32B H 0.8729 0.2815 0.2025 0.101 Uiso 0.752(12) 1 calc PR B 1
O1 O 0.9849(9) 0.2498(4) 0.1227(5) 0.094(2) Uani 0.752(12) 1 d PDU B 1
C33 C 0.8883(16) 0.2555(7) 0.0595(7) 0.108(3) Uani 0.752(12) 1 d PDU B 1
H33A H 0.8366 0.2976 0.0623 0.129 Uiso 0.752(12) 1 calc PR B 1
H33B H 0.8157 0.2201 0.0599 0.129 Uiso 0.752(12) 1 calc PR B 1
C34 C 0.9444(14) 0.2530(6) -0.0162(6) 0.094(4) Uani 0.752(12) 1 d PDU B 1
H34A H 1.0134 0.2889 -0.0188 0.141 Uiso 0.752(12) 1 calc PR B 1
H34B H 0.8631 0.2573 -0.0589 0.141 Uiso 0.752(12) 1 calc PR B 1
H34C H 0.9936 0.2111 -0.0208 0.141 Uiso 0.752(12) 1 calc PR B 1
C31' C 1.077(4) 0.249(3) 0.227(2) 0.083(7) Uani 0.248(12) 1 d PDU B 2
H31D H 1.1404 0.2135 0.2152 0.124 Uiso 0.248(12) 1 calc PR B 2
H31E H 1.0896 0.2557 0.2840 0.124 Uiso 0.248(12) 1 calc PR B 2
H31F H 1.1018 0.2893 0.2020 0.124 Uiso 0.248(12) 1 calc PR B 2
C32' C 0.925(4) 0.232(2) 0.1994(13) 0.090(4) Uani 0.248(12) 1 d PDU B 2
H32C H 0.8949 0.1932 0.2275 0.108 Uiso 0.248(12) 1 calc PR B 2
H32D H 0.8593 0.2688 0.2070 0.108 Uiso 0.248(12) 1 calc PR B 2
O1' O 0.919(3) 0.2180(11) 0.1199(13) 0.095(3) Uani 0.248(12) 1 d PDU B 2
C33' C 0.821(3) 0.2554(19) 0.0756(17) 0.095(4) Uani 0.248(12) 1 d PDU B 2
H33C H 0.8017 0.2948 0.1055 0.115 Uiso 0.248(12) 1 calc PR B 2
H33D H 0.7292 0.2307 0.0632 0.115 Uiso 0.248(12) 1 calc PR B 2
C34' C 0.871(4) 0.2760(17) 0.0016(17) 0.083(6) Uani 0.248(12) 1 d PDU B 2
H34D H 0.9684 0.2953 0.0131 0.125 Uiso 0.248(12) 1 calc PR B 2
H34E H 0.8031 0.3085 -0.0247 0.125 Uiso 0.248(12) 1 calc PR B 2
H34F H 0.8740 0.2379 -0.0323 0.125 Uiso 0.248(12) 1 calc PR B 2

loop_
_atom_site_aniso_label
_atom_site_aniso_U_11
_atom_site_aniso_U_22
_atom_site_aniso_U_33
_atom_site_aniso_U_23
_atom_site_aniso_U_13
_atom_site_aniso_U_12
Ir1 0.01215(7) 0.01459(8) 0.01115(7) -0.00059(7) 0.00161(5) 0.00129(8)
C1 0.017(2) 0.016(2) 0.015(2) -0.0073(16) -0.0013(18) 0.0039(16)
C2 0.015(2) 0.015(2) 0.022(2) 0.0054(17) 0.0051(19) 0.0006(16)
C3 0.014(2) 0.024(2) 0.009(2) -0.0015(16) 0.0039(17) 0.0012(17)
C4 0.014(2) 0.026(2) 0.0087(19) 0.0017(16) 0.0033(16) -0.0012(16)
C5 0.018(2) 0.014(2) 0.014(2) -0.0015(16) 0.0065(18) -0.0046(16)
C6 0.011(2) 0.014(2) 0.023(2) -0.0001(17) 0.0022(18) 0.0029(16)
C7 0.019(2) 0.029(2) 0.019(2) -0.0019(18) 0.0080(19) -0.0049(19)
C8 0.016(2) 0.039(3) 0.015(2) -0.0019(18) 0.0027(17) -0.0069(19)
C9 0.013(2) 0.041(3) 0.017(2) 0.003(2) 0.0028(18) 0.0070(19)
C10 0.020(3) 0.040(3) 0.018(2) 0.007(2) 0.002(2) 0.001(2)
C11 0.018(2) 0.028(2) 0.009(2) 0.0015(17) 0.0014(18) 0.0024(18)
C12 0.011(2) 0.033(2) 0.012(2) -0.0014(18) -0.0007(18) 0.0038(18)
C13 0.017(2) 0.027(2) 0.013(2) 0.0013(17) 0.0042(17) 0.0077(18)
C14 0.017(3) 0.068(4) 0.013(2) 0.006(2) 0.003(2) 0.000(2)
C15 0.019(3) 0.068(4) 0.016(2) -0.010(2) 0.005(2) 0.007(2)
C16 0.016(3) 0.042(3) 0.019(2) -0.009(2) 0.001(2) 0.007(2)
C17 0.010(2) 0.025(2) 0.029(2) -0.0093(19) 0.0022(18) 0.0012(17)
C18 0.022(3) 0.029(3) 0.050(3) -0.020(2) 0.002(2) -0.002(2)
C19 0.026(3) 0.023(3) 0.066(4) -0.015(2) 0.019(3) -0.009(2)
C20 0.027(3) 0.019(2) 0.050(3) 0.001(2) 0.019(2) 0.0008(19)
C21 0.015(2) 0.020(2) 0.038(3) 0.0014(19) 0.009(2) 0.0023(17)
C22 0.031(3) 0.036(3) 0.026(3) 0.011(2) 0.006(2) 0.001(2)
C23 0.015(2) 0.032(2) 0.019(2) -0.0095(19) -0.0040(18) 0.0032(18)
C24 0.011(2) 0.024(2) 0.014(2) -0.0005(17) -0.0007(16) 0.0028(16)
C25 0.013(2) 0.016(2) 0.016(2) -0.0001(16) 0.0052(17) -0.0016(16)
C26 0.013(2) 0.018(2) 0.022(2) 0.0032(17) 0.0019(17) 0.0028(16)
C27 0.025(2) 0.018(2) 0.029(3) -0.0030(18) 0.011(2) 0.0036(18)
C28 0.020(2) 0.029(2) 0.023(2) -0.0085(19) 0.0035(19) -0.0024(19)
C29 0.014(2) 0.023(2) 0.014(2) -0.0029(17) 0.0049(18) -0.0052(17)
C30 0.020(2) 0.035(3) 0.012(2) -0.0046(18) 0.0017(18) 0.0038(19)
N1 0.0112(17) 0.0147(17) 0.0240(19) -0.0034(14) 0.0017(15) 0.0008(14)
N2 0.0108(17) 0.0179(18) 0.0150(17) 0.0006(14) 0.0024(14) -0.0003(13)
N3 0.0133(17) 0.0216(19) 0.0140(18) -0.0012(14) -0.0012(14) 0.0031(14)
P1 0.086(3) 0.0198(18) 0.0222(18) -0.0069(13) 0.010(2) -0.016(2)
F1 0.121(6) 0.039(3) 0.038(4) -0.006(3) 0.028(4) -0.012(4)
F2 0.115(6) 0.025(3) 0.047(4) 0.004(3) -0.010(4) 0.005(4)
F3 0.084(5) 0.033(3) 0.043(4) -0.013(3) -0.026(4) -0.008(3)
F4 0.054(5) 0.041(5) 0.046(5) 0.003(4) 0.015(4) -0.005(4)
F5 0.069(5) 0.056(4) 0.052(4) -0.021(3) 0.024(4) -0.031(4)
F6 0.038(4) 0.032(4) 0.026(4) -0.005(3) 0.000(3) -0.011(3)
P1' 0.045(2) 0.027(2) 0.023(2) -0.0060(16) 0.0205(17) -0.0064(17)
F1' 0.070(5) 0.025(3) 0.047(4) -0.005(3) 0.048(4) -0.005(3)
F2' 0.092(6) 0.021(3) 0.060(5) -0.001(3) 0.051(4) 0.006(4)
F3' 0.067(5) 0.060(5) 0.043(5) -0.019(4) -0.012(4) 0.025(4)
F4' 0.030(4) 0.029(4) 0.027(4) 0.001(3) 0.005(3) -0.002(3)
F5' 0.049(4) 0.067(5) 0.064(5) -0.043(4) 0.019(4) -0.020(4)
F6' 0.029(4) 0.036(5) 0.033(4) -0.005(4) 0.015(4) 0.001(3)
C31 0.088(6) 0.046(5) 0.100(7) 0.004(6) 0.005(6) -0.002(5)
C32 0.087(5) 0.047(5) 0.113(5) 0.002(4) 0.000(4) 0.003(4)
O1 0.086(4) 0.066(4) 0.116(4) 0.007(3) -0.032(4) -0.012(3)
C33 0.112(5) 0.085(5) 0.117(5) 0.002(5) -0.012(5) -0.003(5)
C34 0.090(7) 0.075(6) 0.106(7) 0.021(5) -0.020(6) -0.017(5)
C31' 0.087(9) 0.068(9) 0.095(9) 0.002(8) 0.018(8) 0.000(8)
C32' 0.090(6) 0.065(6) 0.108(6) 0.006(5) -0.006(5) 0.004(5)
O1' 0.092(5) 0.074(5) 0.111(5) 0.015(5) -0.010(5) -0.003(5)
C33' 0.093(6) 0.079(6) 0.107(6) 0.007(5) -0.008(5) -0.006(6)
C34' 0.090(9) 0.077(9) 0.082(9) 0.010(8) 0.010(8) -0.007(8)

loop_
_atom_type_symbol
_atom_type_description
_atom_type_scat_dispersion_real
_atom_type_scat_dispersion_imag
_atom_type_scat_source
C C 0.0033 0.0016 'International Tables Vol C Tables 4.2.6.8 and 6.1.1.4'
H H 0.0000 0.0000 'International Tables Vol C Tables 4.2.6.8 and 6.1.1.4'
F F 0.0171 0.0103 'International Tables Vol C Tables 4.2.6.8 and 6.1.1.4'
Ir Ir -1.4442 7.9887 'International Tables Vol C Tables 4.2.6.8 and 6.1.1.4'
N N 0.0061 0.0033 'International Tables Vol C Tables 4.2.6.8 and 6.1.1.4'
O O 0.0106 0.0060 'International Tables Vol C Tables 4.2.6.8 and 6.1.1.4'
P P 0.1023 0.0942 'International Tables Vol C Tables 4.2.6.8 and 6.1.1.4'

loop_
_geom_angle_atom_site_label_1
_geom_angle_atom_site_label_2
_geom_angle_atom_site_label_3
_geom_angle
C1 Ir1 C6 41.37(16)
C1 Ir1 N1 89.41(15)
C6 Ir1 N1 89.58(14)
C1 Ir1 C5 93.67(16)
C6 Ir1 C5 79.67(15)
N1 Ir1 C5 159.65(15)
C1 Ir1 C2 81.41(15)
C6 Ir1 C2 94.29(16)
N1 Ir1 C2 161.03(15)
C5 Ir1 C2 38.68(16)
C1 Ir1 N3 105.93(15)
C6 Ir1 N3 144.87(14)
N1 Ir1 N3 75.08(13)
C5 Ir1 N3 122.98(14)
C2 Ir1 N3 91.44(15)
C1 Ir1 N2 177.52(14)
C6 Ir1 N2 136.31(15)
N1 Ir1 N2 91.49(12)
C5 Ir1 N2 84.69(14)
C2 Ir1 N2 98.39(14)
N3 Ir1 N2 76.54(12)
C6 C1 C12 121.5(4)
C6 C1 Ir1 70.4(2)
C12 C1 Ir1 112.7(3)
C6 C1 H1 116(3)
C12 C1 H1 111(3)
Ir1 C1 H1 120(3)
C5 C2 C11 121.6(4)
C5 C2 Ir1 70.6(2)
C11 C2 Ir1 110.7(3)
C5 C2 H2 119(3)
C11 C2 H2 114(3)
Ir1 C2 H2 112(3)
C13 C3 C4 119.8(4)
C13 C3 C6 124.1(4)
C4 C3 C6 116.0(4)
C3 C4 C7 120.1(4)
C3 C4 C5 116.7(4)
C7 C4 C5 123.1(4)
C2 C5 C4 123.8(4)
C2 C5 Ir1 70.8(2)
C4 C5 Ir1 112.3(3)
C2 C5 H5 114(3)
C4 C5 H5 116(3)
Ir1 C5 H5 110(3)
C1 C6 C3 121.6(4)
C1 C6 Ir1 68.2(2)
C3 C6 Ir1 114.3(3)
C1 C6 H6 114(3)
C3 C6 H6 115(3)
Ir1 C6 H6 115(3)
C8 C7 C4 119.5(4)
C8 C7 H7 120.2
C4 C7 H7 120.2
C9 C8 C7 120.4(4)
C9 C8 H8 119.8
C7 C8 H8 119.8
C8 C9 C13 120.3(4)
C8 C9 H9 119.8
C13 C9 H9 119.8
C11 C10 C14 120.2(5)
C11 C10 H10 119.9
C14 C10 H10 119.9
C10 C11 C12 120.2(4)
C10 C11 C2 122.7(4)
C12 C11 C2 117.1(4)
C11 C12 C16 119.5(4)
C11 C12 C1 116.6(4)
C16 C12 C1 123.8(4)
C9 C13 C3 119.8(4)
C9 C13 H13 120.1
C3 C13 H13 120.1
C15 C14 C10 119.3(5)
C15 C14 H14 120.3
C10 C14 H14 120.3
C14 C15 C16 121.2(5)
C14 C15 H15 119.4
C16 C15 H15 119.4
C15 C16 C12 119.6(5)
C15 C16 H16 120.2
C12 C16 H16 120.2
N1 C17 C18 121.4(4)
N1 C17 C23 116.1(4)
C18 C17 C23 122.5(4)
C19 C18 C17 118.8(5)
C19 C18 H18 120.6
C17 C18 H18 120.6
C18 C19 C20 119.4(4)
C18 C19 H19 120.3
C20 C19 H19 120.3
C19 C20 C21 120.5(5)
C19 C20 H20 119.7
C21 C20 H20 119.7
N1 C21 C20 120.0(4)
N1 C21 C22 119.3(4)
C20 C21 C22 120.6(4)
C21 C22 H22A 109.5
C21 C22 H22B 109.5
H22A C22 H22B 109.5
C21 C22 H22C 109.5
H22A C22 H22C 109.5
H22B C22 H22C 109.5
N3 C23 C17 108.6(3)
N3 C23 H23A 110.0
C17 C23 H23A 110.0
N3 C23 H23B 110.0
C17 C23 H23B 110.0
H23A C23 H23B 108.4
N3 C24 C25 110.3(3)
N3 C24 H24A 109.6
C25 C24 H24A 109.6
N3 C24 H24B 109.6
C25 C24 H24B 109.6
H24A C24 H24B 108.1
N2 C25 C26 122.9(4)
N2 C25 C24 116.9(3)
C26 C25 C24 120.1(4)
C25 C26 C27 119.2(4)
C25 C26 H26 120.4
C27 C26 H26 120.4
C28 C27 C26 118.3(4)
C28 C27 H27 120.8
C26 C27 H27 120.8
C27 C28 C29 120.6(4)
C27 C28 H28 119.7
C29 C28 H28 119.7
N2 C29 C28 121.1(4)
N2 C29 C30 119.5(4)
C28 C29 C30 119.4(4)
C29 C30 H30A 109.5
C29 C30 H30B 109.5
H30A C30 H30B 109.5
C29 C30 H30C 109.5
H30A C30 H30C 109.5
H30B C30 H30C 109.5
C21 N1 C17 119.7(4)
C21 N1 Ir1 126.6(3)
C17 N1 Ir1 113.6(3)
C25 N2 C29 117.8(3)
C25 N2 Ir1 114.1(3)
C29 N2 Ir1 126.7(3)
C23 N3 C24 112.1(3)
C23 N3 Ir1 102.9(2)
C24 N3 Ir1 111.8(2)
C23 N3 H3 110(3)
C24 N3 H3 109(3)
Ir1 N3 H3 112(3)
F2 P1 F6 89.9(5)
F2 P1 F3 91.0(5)
F6 P1 F3 90.9(5)
F2 P1 F4 179.3(6)
F6 P1 F4 90.8(5)
F3 P1 F4 89.0(5)
F2 P1 F5 89.6(5)
F6 P1 F5 90.4(4)
F3 P1 F5 178.6(5)
F4 P1 F5 90.4(5)
F2 P1 F1 89.4(4)
F6 P1 F1 179.3(6)
F3 P1 F1 89.1(5)
F4 P1 F1 89.9(5)
F5 P1 F1 89.6(4)
F2' P1' F3' 92.1(6)
F2' P1' F6' 90.0(5)
F3' P1' F6' 91.8(6)
F2' P1' F4' 179.3(7)
F3' P1' F4' 88.6(5)
F6' P1' F4' 90.2(5)
F2' P1' F5' 89.5(5)
F3' P1' F5' 177.9(5)
F6' P1' F5' 89.6(5)
F4' P1' F5' 89.8(5)
F2' P1' F1' 90.9(4)
F3' P1' F1' 89.1(5)
F6' P1' F1' 178.7(6)
F4' P1' F1' 88.9(5)
F5' P1' F1' 89.5(5)
O1 C32 C31 107.5(9)
O1 C32 H32A 110.2
C31 C32 H32A 110.2
O1 C32 H32B 110.2
C31 C32 H32B 110.2
H32A C32 H32B 108.5
C33 O1 C32 119.5(10)
O1 C33 C34 116.7(11)
O1 C33 H33A 108.1
C34 C33 H33A 108.1
O1 C33 H33B 108.1
C34 C33 H33B 108.1
H33A C33 H33B 107.3
C32' C31' H31D 109.5
C32' C31' H31E 109.5
H31D C31' H31E 109.5
C32' C31' H31F 109.5
H31D C31' H31F 109.5
H31E C31' H31F 109.5
O1' C32' C31' 105.3(15)
O1' C32' H32C 110.7
C31' C32' H32C 110.7
O1' C32' H32D 110.7
C31' C32' H32D 110.7
H32C C32' H32D 108.8
C33' O1' C32' 111.7(16)
O1' C33' C34' 112.7(17)
O1' C33' H33C 109.1
C34' C33' H33C 109.1
O1' C33' H33D 109.1
C34' C33' H33D 109.1
H33C C33' H33D 107.8
C33' C34' H34D 109.5
C33' C34' H34E 109.5
H34D C34' H34E 109.5
C33' C34' H34F 109.5
H34D C34' H34F 109.5
H34E C34' H34F 109.5

loop_
_geom_bond_atom_site_label_1
_geom_bond_atom_site_label_2
_geom_bond_distance
Ir1 C1 2.066(4)
Ir1 C6 2.097(4)
Ir1 N1 2.113(3)
Ir1 C5 2.127(4)
Ir1 C2 2.130(4)
Ir1 N3 2.224(3)
Ir1 N2 2.229(3)
C1 C6 1.471(6)
C1 C12 1.494(6)
C1 H1 0.944(19)
C2 C5 1.410(6)
C2 C11 1.488(6)
C2 H2 0.948(19)
C3 C13 1.387(6)
C3 C4 1.387(6)
C3 C6 1.478(6)
C4 C7 1.391(6)
C4 C5 1.492(6)
C5 H5 0.952(19)
C6 H6 0.944(19)
C7 C8 1.381(6)
C7 H7 0.9500
C8 C9 1.378(6)
C8 H8 0.9500
C9 C13 1.382(6)
C9 H9 0.9500
C10 C11 1.381(6)
C10 C14 1.394(7)
C10 H10 0.9500
C11 C12 1.389(6)
C12 C16 1.395(6)
C13 H13 0.9500
C14 C15 1.374(7)
C14 H14 0.9500
C15 C16 1.380(7)
C15 H15 0.9500
C16 H16 0.9500
C17 N1 1.353(5)
C17 C18 1.390(6)
C17 C23 1.495(6)
C18 C19 1.370(7)
C18 H18 0.9500
C19 C20 1.372(7)
C19 H19 0.9500
C20 C21 1.382(6)
C20 H20 0.9500
C21 N1 1.351(5)
C21 C22 1.498(6)
C22 H22A 0.9800
C22 H22B 0.9800
C22 H22C 0.9800
C23 N3 1.472(5)
C23 H23A 0.9900
C23 H23B 0.9900
C24 N3 1.481(5)
C24 C25 1.502(5)
C24 H24A 0.9900
C24 H24B 0.9900
C25 N2 1.356(5)
C25 C26 1.378(5)
C26 C27 1.384(6)
C26 H26 0.9500
C27 C28 1.378(6)
C27 H27 0.9500
C28 C29 1.387(6)
C28 H28 0.9500
C29 N2 1.359(5)
C29 C30 1.498(6)
C30 H30A 0.9800
C30 H30B 0.9800
C30 H30C 0.9800
N3 H3 0.88(3)
P1 F2 1.584(7)
P1 F6 1.588(6)
P1 F3 1.589(6)
P1 F4 1.595(7)
P1 F5 1.601(7)
P1 F1 1.611(6)
P1' F2' 1.574(7)
P1' F3' 1.583(7)
P1' F6' 1.590(6)
P1' F4' 1.603(7)
P1' F5' 1.606(7)
P1' F1' 1.612(6)
C31 C32 1.464(9)
C31 H31A 0.9800
C31 H31B 0.9800
C31 H31C 0.9800
C32 O1 1.386(9)
C32 H32A 0.9900
C32 H32B 0.9900
O1 C33 1.315(9)
C33 C34 1.484(11)
C33 H33A 0.9900
C33 H33B 0.9900
C34 H34A 0.9800
C34 H34B 0.9800
C34 H34C 0.9800
C31' C32' 1.467(11)
C31' H31D 0.9800
C31' H31E 0.9800
C31' H31F 0.9800
C32' O1' 1.403(11)
C32' H32C 0.9900
C32' H32D 0.9900
O1' C33' 1.340(11)
C33' C34' 1.489(12)
C33' H33C 0.9900
C33' H33D 0.9900
C34' H34D 0.9800
C34' H34E 0.9800
C34' H34F 0.9800

loop_
_geom_hbond_atom_site_label_D
_geom_hbond_atom_site_label_H
_geom_hbond_atom_site_label_A
_geom_hbond_distance_DH
_geom_hbond_distance_HA
_geom_hbond_distance_DA
_geom_hbond_angle_DHA
_geom_hbond_site_symmetry_A
N3 H3 F3 0.88(3) 2.26(3) 3.093(9) 157(4) 2_655
N3 H3 F3' 0.88(3) 2.31(4) 3.038(9) 141(4) 2_655
N3 H3 F4' 0.88(3) 2.37(4) 3.052(11) 134(4) 2_655

loop_
_geom_torsion_atom_site_label_1
_geom_torsion_atom_site_label_2
_geom_torsion_atom_site_label_3
_geom_torsion_atom_site_label_4
_geom_torsion
N1 Ir1 C1 C6 -90.0(2)
C5 Ir1 C1 C6 69.8(2)
C2 Ir1 C1 C6 106.6(3)
N3 Ir1 C1 C6 -164.3(2)
C6 Ir1 C1 C12 -116.9(4)
N1 Ir1 C1 C12 153.0(3)
C5 Ir1 C1 C12 -47.1(3)
C2 Ir1 C1 C12 -10.3(3)
N3 Ir1 C1 C12 78.7(3)
C1 Ir1 C2 C5 -107.0(3)
C6 Ir1 C2 C5 -67.6(3)
N1 Ir1 C2 C5 -168.9(4)
N3 Ir1 C2 C5 147.1(2)
N2 Ir1 C2 C5 70.5(2)
C1 Ir1 C2 C11 10.4(3)
C6 Ir1 C2 C11 49.8(3)
N1 Ir1 C2 C11 -51.5(6)
C5 Ir1 C2 C11 117.4(4)
N3 Ir1 C2 C11 -95.5(3)
N2 Ir1 C2 C11 -172.1(3)
C13 C3 C4 C7 0.0(6)
C6 C3 C4 C7 175.5(4)
C13 C3 C4 C5 -177.7(3)
C6 C3 C4 C5 -2.3(6)
C11 C2 C5 C4 1.6(6)
Ir1 C2 C5 C4 104.4(4)
C11 C2 C5 Ir1 -102.9(4)
C3 C4 C5 C2 -72.1(5)
C7 C4 C5 C2 110.3(5)
C3 C4 C5 Ir1 9.1(5)
C7 C4 C5 Ir1 -168.6(3)
C1 Ir1 C5 C2 71.4(3)
C6 Ir1 C5 C2 110.5(3)
N1 Ir1 C5 C2 169.6(4)
N3 Ir1 C5 C2 -40.3(3)
N2 Ir1 C5 C2 -110.5(2)
C1 Ir1 C5 C4 -48.3(3)
C6 Ir1 C5 C4 -9.2(3)
N1 Ir1 C5 C4 50.0(6)
C2 Ir1 C5 C4 -119.6(4)
N3 Ir1 C5 C4 -159.9(2)
N2 Ir1 C5 C4 129.9(3)
C12 C1 C6 C3 -0.7(6)
Ir1 C1 C6 C3 -105.9(4)
C12 C1 C6 Ir1 105.2(4)
C13 C3 C6 C1 -112.2(5)
C4 C3 C6 C1 72.6(5)
C13 C3 C6 Ir1 169.4(3)
C4 C3 C6 Ir1 -5.8(5)
N1 Ir1 C6 C1 89.6(2)
C5 Ir1 C6 C1 -107.8(3)
C2 Ir1 C6 C1 -71.8(3)
N3 Ir1 C6 C1 26.8(4)
N2 Ir1 C6 C1 -178.7(2)
C1 Ir1 C6 C3 116.0(4)
N1 Ir1 C6 C3 -154.4(3)
C5 Ir1 C6 C3 8.2(3)
C2 Ir1 C6 C3 44.2(3)
N3 Ir1 C6 C3 142.9(3)
N2 Ir1 C6 C3 -62.7(4)
C3 C4 C7 C8 -0.6(6)
C5 C4 C7 C8 177.0(4)
C4 C7 C8 C9 0.9(6)
C7 C8 C9 C13 -0.7(7)
C14 C10 C11 C12 -1.0(7)
C14 C10 C11 C2 -178.9(4)
C5 C2 C11 C10 -111.6(5)
Ir1 C2 C11 C10 169.1(3)
C5 C2 C11 C12 70.4(6)
Ir1 C2 C11 C12 -8.9(5)
C10 C11 C12 C16 1.0(7)
C2 C11 C12 C16 179.1(4)
C10 C11 C12 C1 -177.6(4)
C2 C11 C12 C1 0.4(6)
C6 C1 C12 C11 -71.6(5)
Ir1 C1 C12 C11 8.7(5)
C6 C1 C12 C16 109.8(5)
Ir1 C1 C12 C16 -169.9(3)
C8 C9 C13 C3 0.1(6)
C4 C3 C13 C9 0.2(6)
C6 C3 C13 C9 -174.8(4)
C11 C10 C14 C15 1.4(7)
C10 C14 C15 C16 -2.0(8)
C14 C15 C16 C12 2.1(7)
C11 C12 C16 C15 -1.6(7)
C1 C12 C16 C15 177.0(4)
N1 C17 C18 C19 -1.7(7)
C23 C17 C18 C19 -179.1(4)
C17 C18 C19 C20 3.5(7)
C18 C19 C20 C21 -1.3(7)
C19 C20 C21 N1 -2.8(7)
C19 C20 C21 C22 172.5(4)
N1 C17 C23 N3 -28.6(5)
C18 C17 C23 N3 148.9(4)
N3 C24 C25 N2 -36.4(5)
N3 C24 C25 C26 147.9(4)
N2 C25 C26 C27 -3.2(6)
C24 C25 C26 C27 172.2(4)
C25 C26 C27 C28 -1.2(6)
C26 C27 C28 C29 3.1(6)
C27 C28 C29 N2 -0.7(6)
C27 C28 C29 C30 -178.8(4)
C20 C21 N1 C17 4.6(6)
C22 C21 N1 C17 -170.8(4)
C20 C21 N1 Ir1 -170.5(3)
C22 C21 N1 Ir1 14.1(6)
C18 C17 N1 C21 -2.4(6)
C23 C17 N1 C21 175.1(4)
C18 C17 N1 Ir1 173.4(3)
C23 C17 N1 Ir1 -9.1(4)
C1 Ir1 N1 C21 97.2(3)
C6 Ir1 N1 C21 55.8(3)
C5 Ir1 N1 C21 -1.8(6)
C2 Ir1 N1 C21 157.9(4)
N3 Ir1 N1 C21 -156.1(4)
N2 Ir1 N1 C21 -80.5(3)
C1 Ir1 N1 C17 -78.2(3)
C6 Ir1 N1 C17 -119.6(3)
C5 Ir1 N1 C17 -177.2(4)
C2 Ir1 N1 C17 -17.5(6)
N3 Ir1 N1 C17 28.5(3)
N2 Ir1 N1 C17 104.1(3)
C26 C25 N2 C29 5.5(6)
C24 C25 N2 C29 -170.1(3)
C26 C25 N2 Ir1 -161.8(3)
C24 C25 N2 Ir1 22.7(4)
C28 C29 N2 C25 -3.4(6)
C30 C29 N2 C25 174.6(4)
C28 C29 N2 Ir1 162.0(3)
C30 C29 N2 Ir1 -20.0(5)
C6 Ir1 N2 C25 -168.6(3)
N1 Ir1 N2 C25 -77.7(3)
C5 Ir1 N2 C25 122.4(3)
C2 Ir1 N2 C25 86.1(3)
N3 Ir1 N2 C25 -3.4(3)
C6 Ir1 N2 C29 25.5(4)
N1 Ir1 N2 C29 116.4(3)
C5 Ir1 N2 C29 -43.5(3)
C2 Ir1 N2 C29 -79.8(3)
N3 Ir1 N2 C29 -169.3(3)
C17 C23 N3 C24 -72.1(4)
C17 C23 N3 Ir1 48.2(3)
C25 C24 N3 C23 146.2(3)
C25 C24 N3 Ir1 31.3(4)
C1 Ir1 N3 C23 43.9(3)
C6 Ir1 N3 C23 25.8(4)
N1 Ir1 N3 C23 -41.1(2)
C5 Ir1 N3 C23 149.2(3)
C2 Ir1 N3 C23 125.4(3)
N2 Ir1 N3 C23 -136.3(3)
C1 Ir1 N3 C24 164.4(3)
C6 Ir1 N3 C24 146.3(3)
N1 Ir1 N3 C24 79.4(3)
C5 Ir1 N3 C24 -90.3(3)
C2 Ir1 N3 C24 -114.2(3)
N2 Ir1 N3 C24 -15.9(3)
C31 C32 O1 C33 -174.4(13)
C32 O1 C33 C34 -173.0(12)
C31' C32' O1' C33' -124(4)
C32' O1' C33' C34' 142(3)
